data_4340624
loop_
_publ_author_name
'Nakane, Daisuke'
'Wasada-Tsutsui, Yuko'
'Funahashi, Yasuhiro'
'Hatanaka, Tsubasa'
'Ozawa, Tomohiro'
'Masuda, Hideki'

_publ_section_title
;
 A Novel Square-Planar Ni(II) Complex with an
 Amino-Carboxamido-Dithiolato-Type Ligand as an Active-Site Model of
 NiSOD.
;
_journal_issue 13
_journal_name_full 'Inorganic chemistry'
_journal_page_first 6512
_journal_page_last 6523
_journal_paper_doi 10.1021/ic402574d
_journal_volume 53
_journal_year 2014
_chemical_formula_moiety 'C12 H24 N2 Na Ni O1.50 S2'
_chemical_formula_sum 'C12 H24 N2 Na Ni O1.5 S2'
_chemical_formula_weight 366.14
_space_group_IT_number 15
_symmetry_cell_setting monoclinic
_symmetry_Int_Tables_number 15
_symmetry_space_group_name_Hall '-C 2yc'
_symmetry_space_group_name_H-M 'C 1 2/c 1'
_atom_sites_solution_hydrogens geom
_atom_sites_solution_primary direct
_atom_sites_solution_secondary difmap
_cell_angle_alpha 90.0000
_cell_angle_beta 114.602(6)
_cell_angle_gamma 90.0000
_cell_formula_units_Z 8
_cell_length_a 20.823(9)
_cell_length_b 11.363(5)
_cell_length_c 15.760(6)
_cell_measurement_reflns_used 1825
_cell_measurement_temperature 173
_cell_measurement_theta_max 27.48
_cell_measurement_theta_min 3.03
_cell_volume 3390(2)
_computing_cell_refinement CrystalClear
_computing_data_collection 'CrystalClear (Rigaku Corp., 2000)'
_computing_data_reduction CrystalClear
_computing_molecular_graphics 'CrystalStructure 4.0'
_computing_publication_material 'CrystalStructure 4.0 (Rigaku, 2010)'
_computing_structure_refinement 'SHELXL97 (Sheldrick, 2008)'
_computing_structure_solution 'SIR92 (Altomare, et al., 1994)'
_diffrn_ambient_temperature 173
_diffrn_detector_area_resol_mean 7.314
_diffrn_measured_fraction_theta_full 0.998
_diffrn_measured_fraction_theta_max 0.998
_diffrn_measurement_device_type 'Rigaku Mercury70'
_diffrn_measurement_method \w
_diffrn_radiation_type 'Mo K\a'
_diffrn_radiation_wavelength 0.71070
_diffrn_reflns_av_R_equivalents 0.0966
_diffrn_reflns_limit_h_max 26
_diffrn_reflns_limit_h_min -26
_diffrn_reflns_limit_k_max 14
_diffrn_reflns_limit_k_min -10
_diffrn_reflns_limit_l_max 20
_diffrn_reflns_limit_l_min -16
_diffrn_reflns_number 13366
_diffrn_reflns_theta_full 27.48
_diffrn_reflns_theta_max 27.48
_diffrn_standards_number 0
_exptl_absorpt_coefficient_mu 1.414
_exptl_absorpt_correction_T_max 0.754
_exptl_absorpt_correction_T_min 0.634
_exptl_absorpt_correction_type multi-scan
_exptl_absorpt_process_details 'REQAB (Rigaku, 1998)'
_exptl_crystal_colour orange
_exptl_crystal_density_diffrn 1.435
_exptl_crystal_density_method 'not measured'
_exptl_crystal_description platelet
_exptl_crystal_F_000 1544.00
_exptl_crystal_size_max 0.200
_exptl_crystal_size_mid 0.200
_exptl_crystal_size_min 0.200
_refine_diff_density_max 0.600
_refine_diff_density_min -0.500
_refine_ls_extinction_method none
_refine_ls_goodness_of_fit_ref 0.760
_refine_ls_hydrogen_treatment constr
_refine_ls_number_parameters 182
_refine_ls_number_reflns 3891
_refine_ls_number_restraints 0
_refine_ls_R_factor_gt 0.0522
_refine_ls_shift/su_max 0.001
_refine_ls_structure_factor_coef Fsqd
_refine_ls_weighting_details 'w = 1/[\s^2^(Fo^2^)+(0.0208P)^2^+0.0000P] where P=(Fo^2^+2Fc^2^)/3'
_refine_ls_weighting_scheme calc
_refine_ls_wR_factor_ref 0.1117
_reflns_number_gt 2646
_reflns_number_total 3891
_reflns_threshold_expression F^2^>2.0\s(F^2^)
_cod_data_source_file ic402574d_si_002.cif
_cod_data_source_block Complex1
_cod_original_cell_volume 3390(3)
_cod_original_formula_sum 'C12 H24 N2 Na Ni O1.50 S2'
_cod_database_code 4340624

loop_
_symmetry_equiv_pos_site_id
_symmetry_equiv_pos_as_xyz
1 +X,+Y,+Z
2 -X,+Y,1/2-Z
3 -X,-Y,-Z
4 +X,-Y,1/2+Z
5 1/2+X,1/2+Y,+Z
6 1/2-X,1/2+Y,1/2-Z
7 1/2-X,1/2-Y,-Z
8 1/2+X,1/2-Y,1/2+Z

loop_
_atom_site_label
_atom_site_type_symbol
_atom_site_fract_x
_atom_site_fract_y
_atom_site_fract_z
_atom_site_U_iso_or_equiv
_atom_site_adp_type
_atom_site_occupancy
_atom_site_symmetry_multiplicity
_atom_site_calc_flag
_atom_site_refinement_flags
Ni1 Ni 0.66922(5) 0.05724(7) 0.12491(5) 0.0329(3) Uani 1.0 8 d .
S1 S 0.59059(9) 0.19226(14) 0.07050(10) 0.0359(5) Uani 1.0 8 d .
S2 S 0.71177(9) 0.11755(14) 0.26856(10) 0.0391(5) Uani 1.0 8 d .
Na1 Na 0.43910(13) 0.0826(2) 0.28015(14) 0.0408(7) Uani 1.0 8 d .
O1 O 0.5552(3) -0.0143(4) -0.1470(3) 0.0386(12) Uani 1.0 8 d .
O2 O 0.5000 0.2651(7) 0.2500 0.073(3) Uani 1.0 4 d .
N1 N 0.6376(3) -0.0030(4) 0.0042(3) 0.0287(13) Uani 1.0 8 d .
N2 N 0.7329(3) -0.0746(4) 0.1622(3) 0.0339(14) Uani 1.0 8 d .
C1 C 0.5579(4) 0.1576(6) -0.0546(4) 0.0303(16) Uani 1.0 8 d .
C2 C 0.5853(4) 0.2497(6) -0.1018(4) 0.050(3) Uani 1.0 8 d .
C3 C 0.4761(4) 0.1626(6) -0.0990(4) 0.051(2) Uani 1.0 8 d .
C4 C 0.5835(4) 0.0377(6) -0.0686(5) 0.0331(16) Uani 1.0 8 d .
C5 C 0.6711(4) -0.1134(6) -0.0015(4) 0.0380(18) Uani 1.0 8 d .
C6 C 0.7430(4) -0.1152(6) 0.0828(4) 0.067(3) Uani 1.0 8 d .
C7 C 0.7933(4) -0.0595(6) 0.2509(4) 0.053(2) Uani 1.0 8 d .
C8 C 0.7731(4) -0.0063(5) 0.3225(4) 0.0340(17) Uani 1.0 8 d .
C9 C 0.7359(4) -0.1014(6) 0.3576(5) 0.066(3) Uani 1.0 8 d .
C10 C 0.8352(4) 0.0337(6) 0.4068(5) 0.074(3) Uani 1.0 8 d .
C11 C 0.4592(5) 0.3374(8) 0.1718(6) 0.113(4) Uani 1.0 8 d .
C12 C 0.4980(5) 0.4267(7) 0.1386(6) 0.093(3) Uani 1.0 8 d .
H2 H 0.7068 -0.1342 0.1735 0.0407 Uiso 1.0 8 calc R
H2A H 0.5613 0.3248 -0.1045 0.0596 Uiso 1.0 8 calc R
H2B H 0.5757 0.2238 -0.1652 0.0596 Uiso 1.0 8 calc R
H2C H 0.6363 0.2597 -0.0659 0.0596 Uiso 1.0 8 calc R
H3A H 0.4607 0.2418 -0.0911 0.0616 Uiso 1.0 8 calc R
H3B H 0.4578 0.1052 -0.0682 0.0616 Uiso 1.0 8 calc R
H3C H 0.4581 0.1442 -0.1656 0.0616 Uiso 1.0 8 calc R
H5A H 0.6773 -0.1174 -0.0604 0.0456 Uiso 1.0 8 calc R
H5B H 0.6419 -0.1811 0.0008 0.0456 Uiso 1.0 8 calc R
H6A H 0.7624 -0.1961 0.0939 0.0801 Uiso 1.0 8 calc R
H6B H 0.7767 -0.0634 0.0713 0.0801 Uiso 1.0 8 calc R
H7A H 0.8285 -0.0084 0.2420 0.0639 Uiso 1.0 8 calc R
H7B H 0.8156 -0.1370 0.2734 0.0639 Uiso 1.0 8 calc R
H9A H 0.7676 -0.1687 0.3828 0.0794 Uiso 1.0 8 calc R
H9B H 0.6925 -0.1276 0.3055 0.0794 Uiso 1.0 8 calc R
H9C H 0.7240 -0.0677 0.4065 0.0794 Uiso 1.0 8 calc R
H10A H 0.8633 0.0887 0.3883 0.0893 Uiso 1.0 8 calc R
H10B H 0.8643 -0.0345 0.4381 0.0893 Uiso 1.0 8 calc R
H10C H 0.8189 0.0732 0.4496 0.0893 Uiso 1.0 8 calc R
H11A H 0.4242 0.3806 0.1873 0.1350 Uiso 1.0 8 calc R
H11B H 0.4323 0.2848 0.1187 0.1350 Uiso 1.0 8 calc R
H12A H 0.5372 0.3878 0.1307 0.1118 Uiso 1.0 8 calc R
H12B H 0.5166 0.4898 0.1849 0.1118 Uiso 1.0 8 calc R
H12C H 0.4653 0.4601 0.0788 0.1118 Uiso 1.0 8 calc R

loop_
_atom_site_aniso_label
_atom_site_aniso_U_11
_atom_site_aniso_U_22
_atom_site_aniso_U_33
_atom_site_aniso_U_12
_atom_site_aniso_U_13
_atom_site_aniso_U_23
Ni1 0.0294(5) 0.0428(6) 0.0232(5) 0.0039(5) 0.0078(4) -0.0041(4)
S1 0.0374(12) 0.0433(11) 0.0245(9) 0.0081(9) 0.0104(8) -0.0004(8)
S2 0.0414(12) 0.0478(12) 0.0243(9) 0.0086(10) 0.0098(9) -0.0037(8)
Na1 0.0351(17) 0.0618(19) 0.0265(14) -0.0014(14) 0.0137(12) -0.0022(12)
O1 0.034(3) 0.062(4) 0.015(3) -0.007(3) 0.006(2) -0.014(2)
O2 0.076(7) 0.100(7) 0.039(5) 0.0000 0.020(5) 0.0000
N1 0.039(4) 0.027(3) 0.016(3) 0.003(3) 0.007(3) -0.004(3)
N2 0.032(4) 0.042(4) 0.031(3) 0.010(3) 0.017(3) -0.005(3)
C1 0.026(4) 0.041(5) 0.015(4) 0.005(4) 0.001(3) 0.011(3)
C2 0.065(6) 0.041(5) 0.031(4) -0.008(4) 0.008(4) 0.001(4)
C3 0.034(5) 0.062(5) 0.047(5) 0.009(4) 0.006(4) -0.007(4)
C4 0.026(4) 0.042(5) 0.033(4) 0.004(4) 0.015(4) 0.004(4)
C5 0.046(5) 0.041(5) 0.025(4) 0.004(4) 0.013(4) -0.001(3)
C6 0.094(8) 0.071(6) 0.033(5) 0.042(5) 0.024(5) 0.000(4)
C7 0.059(6) 0.066(6) 0.028(4) 0.025(5) 0.012(4) -0.001(4)
C8 0.042(5) 0.030(4) 0.025(4) 0.008(4) 0.009(4) 0.001(3)
C9 0.066(7) 0.072(6) 0.067(6) 0.028(5) 0.035(5) 0.014(5)
C10 0.071(7) 0.071(6) 0.056(5) 0.030(5) 0.002(5) -0.012(5)
C11 0.122(11) 0.116(9) 0.086(8) -0.060(8) 0.029(7) -0.001(7)
C12 0.106(9) 0.082(7) 0.106(7) 0.018(7) 0.058(7) 0.012(6)

loop_
_atom_type_symbol
_atom_type_description
_atom_type_scat_dispersion_real
_atom_type_scat_dispersion_imag
_atom_type_scat_source
C C 0.0033 0.0016
;
International Tables for Crystallography
(1992, Vol. C, Tables 4.2.6.8 and 6.1.1.4)
;
H H 0.0000 0.0000
;
International Tables for Crystallography
(1992, Vol. C, Table 6.1.1.4)
;
N N 0.0061 0.0033
;
International Tables for Crystallography
(1992, Vol. C, Tables 4.2.6.8 and 6.1.1.4)
;
Na Na 0.0362 0.0249
;
International Tables for Crystallography
(1992, Vol. C, Tables 4.2.6.8 and 6.1.1.4)
;
Ni Ni 0.3393 1.1124
;
International Tables for Crystallography
(1992, Vol. C, Tables 4.2.6.8 and 6.1.1.4)
;
O O 0.0106 0.0060
;
International Tables for Crystallography
(1992, Vol. C, Tables 4.2.6.8 and 6.1.1.4)
;
S S 0.1246 0.1234
;
International Tables for Crystallography
(1992, Vol. C, Tables 4.2.6.8 and 6.1.1.4)
;

loop_
_geom_angle_atom_site_label_1
_geom_angle_atom_site_label_2
_geom_angle_atom_site_label_3
_geom_angle
_geom_angle_publ_flag
_geom_angle_site_symmetry_1
_geom_angle_site_symmetry_3
S1 Ni1 S2 95.93(7) yes . .
S1 Ni1 N1 88.19(16) yes . .
S1 Ni1 N2 173.56(14) yes . .
S2 Ni1 N1 175.88(16) yes . .
S2 Ni1 N2 89.84(15) yes . .
N1 Ni1 N2 86.1(2) yes . .
Ni1 S1 Na1 75.96(8) yes . 2_655
Ni1 S1 C1 98.9(3) yes . .
Na1 S1 C1 131.2(3) yes 2_655 .
Ni1 S2 Na1 75.92(7) yes . 2_655
Ni1 S2 C8 98.2(2) yes . .
Na1 S2 C8 118.4(3) yes 2_655 .
S1 Na1 S2 66.05(8) yes 2_655 2_655
S1 Na1 Na1 136.50(10) yes 2_655 2_655
S1 Na1 O1 170.00(14) yes 2_655 3_655
S1 Na1 O1 105.43(13) yes 2_655 4_555
S1 Na1 O2 95.17(12) yes 2_655 .
S2 Na1 Na1 148.80(9) yes 2_655 2_655
S2 Na1 O1 105.35(13) yes 2_655 3_655
S2 Na1 O1 161.81(16) yes 2_655 4_555
S2 Na1 O2 113.49(13) yes 2_655 .
Na1 Na1 O1 49.30(13) yes 2_655 3_655
Na1 Na1 O1 47.93(13) yes 2_655 4_555
Na1 Na1 O2 53.61(13) yes 2_655 .
O1 Na1 O1 84.26(17) yes 3_655 4_555
O1 Na1 O2 83.48(16) yes 3_655 .
O1 Na1 O2 82.54(16) yes 4_555 .
Na1 O1 Na1 82.77(15) yes 3_655 4_554
Na1 O1 C4 150.4(5) yes 3_655 .
Na1 O1 C4 126.7(5) yes 4_554 .
Na1 O2 Na1 72.8(3) yes . 2_655
Na1 O2 C11 117.4(5) yes . .
Na1 O2 C11 117.7(5) yes . 2_655
Na1 O2 C11 117.7(5) yes 2_655 .
Na1 O2 C11 117.4(5) yes 2_655 2_655
C11 O2 C11 109.9(7) yes . 2_655
Ni1 N1 C4 124.9(5) yes . .
Ni1 N1 C5 113.9(3) yes . .
C4 N1 C5 120.6(5) yes . .
Ni1 N2 C6 108.6(4) yes . .
Ni1 N2 C7 114.4(4) yes . .
C6 N2 C7 119.8(6) yes . .
S1 C1 C2 109.2(4) yes . .
S1 C1 C3 108.8(5) yes . .
S1 C1 C4 110.7(4) yes . .
C2 C1 C3 108.5(5) yes . .
C2 C1 C4 108.8(6) yes . .
C3 C1 C4 110.8(5) yes . .
O1 C4 N1 124.5(6) yes . .
O1 C4 C1 120.8(5) yes . .
N1 C4 C1 114.6(5) yes . .
N1 C5 C6 106.1(5) yes . .
N2 C6 C5 107.9(7) yes . .
N2 C7 C8 112.0(6) yes . .
S2 C8 C7 108.6(4) yes . .
S2 C8 C9 109.8(5) yes . .
S2 C8 C10 110.8(5) yes . .
C7 C8 C9 109.1(6) yes . .
C7 C8 C10 112.8(7) yes . .
C9 C8 C10 105.7(5) yes . .
O2 C11 C12 118.0(7) yes . .
Ni1 N2 H2 104.035 no . .
C6 N2 H2 104.048 no . .
C7 N2 H2 104.032 no . .
C1 C2 H2A 109.470 no . .
C1 C2 H2B 109.475 no . .
C1 C2 H2C 109.471 no . .
H2A C2 H2B 109.476 no . .
H2A C2 H2C 109.470 no . .
H2B C2 H2C 109.465 no . .
C1 C3 H3A 109.465 no . .
C1 C3 H3B 109.464 no . .
C1 C3 H3C 109.466 no . .
H3A C3 H3B 109.484 no . .
H3A C3 H3C 109.470 no . .
H3B C3 H3C 109.478 no . .
N1 C5 H5A 110.508 no . .
N1 C5 H5B 110.503 no . .
C6 C5 H5A 110.513 no . .
C6 C5 H5B 110.512 no . .
H5A C5 H5B 108.685 no . .
N2 C6 H6A 110.109 no . .
N2 C6 H6B 110.116 no . .
C5 C6 H6A 110.120 no . .
C5 C6 H6B 110.115 no . .
H6A C6 H6B 108.442 no . .
N2 C7 H7A 109.210 no . .
N2 C7 H7B 109.219 no . .
C8 C7 H7A 109.211 no . .
C8 C7 H7B 109.225 no . .
H7A C7 H7B 107.901 no . .
C8 C9 H9A 109.479 no . .
C8 C9 H9B 109.471 no . .
C8 C9 H9C 109.471 no . .
H9A C9 H9B 109.471 no . .
H9A C9 H9C 109.470 no . .
H9B C9 H9C 109.466 no . .
C8 C10 H10A 109.471 no . .
C8 C10 H10B 109.471 no . .
C8 C10 H10C 109.477 no . .
H10A C10 H10B 109.460 no . .
H10A C10 H10C 109.475 no . .
H10B C10 H10C 109.473 no . .
O2 C11 H11A 107.810 no . .
O2 C11 H11B 107.803 no . .
C12 C11 H11A 107.811 no . .
C12 C11 H11B 107.814 no . .
H11A C11 H11B 107.141 no . .
C11 C12 H12A 109.465 no . .
C11 C12 H12B 109.476 no . .
C11 C12 H12C 109.474 no . .
H12A C12 H12B 109.458 no . .
H12A C12 H12C 109.477 no . .
H12B C12 H12C 109.478 no . .

loop_
_geom_bond_atom_site_label_1
_geom_bond_atom_site_label_2
_geom_bond_distance
_geom_bond_publ_flag
_geom_bond_site_symmetry_2
Ni1 S1 2.1450(19) yes .
Ni1 S2 2.1702(18) yes .
Ni1 N1 1.865(5) yes .
Ni1 N2 1.923(5) yes .
S1 Na1 2.947(4) yes 2_655
S1 C1 1.841(6) yes .
S2 Na1 2.934(4) yes 2_655
S2 C8 1.852(6) yes .
Na1 Na1 3.056(5) yes 2_655
Na1 O1 2.287(5) yes 3_655
Na1 O1 2.336(5) yes 4_555
Na1 O2 2.576(7) yes .
O1 C4 1.271(7) yes .
O2 C11 1.430(9) yes .
O2 C11 1.430(9) yes 2_655
N1 C4 1.313(7) yes .
N1 C5 1.455(8) yes .
N2 C6 1.428(10) yes .
N2 C7 1.450(7) yes .
C1 C2 1.524(10) yes .
C1 C3 1.551(9) yes .
C1 C4 1.512(10) yes .
C5 C6 1.534(8) yes .
C7 C8 1.486(11) yes .
C8 C9 1.560(11) yes .
C8 C10 1.487(8) yes .
C11 C12 1.520(15) yes .
N2 H2 0.930 no .
C2 H2A 0.980 no .
C2 H2B 0.980 no .
C2 H2C 0.980 no .
C3 H3A 0.980 no .
C3 H3B 0.980 no .
C3 H3C 0.980 no .
C5 H5A 0.990 no .
C5 H5B 0.990 no .
C6 H6A 0.990 no .
C6 H6B 0.990 no .
C7 H7A 0.990 no .
C7 H7B 0.990 no .
C9 H9A 0.980 no .
C9 H9B 0.980 no .
C9 H9C 0.980 no .
C10 H10A 0.980 no .
C10 H10B 0.980 no .
C10 H10C 0.980 no .
C11 H11A 0.990 no .
C11 H11B 0.990 no .
C12 H12A 0.980 no .
C12 H12B 0.980 no .
C12 H12C 0.980 no .

loop_
_geom_contact_atom_site_label_1
_geom_contact_atom_site_label_2
_geom_contact_distance
_geom_contact_publ_flag
_geom_contact_site_symmetry_2
Na1 C3 3.281(7) no 4_555
O1 C2 3.086(8) no .
O1 C3 2.892(9) no .
O1 C5 2.782(7) no .
O2 C12 2.529(11) no 2_655
N1 C2 3.273(8) no .
N1 C3 3.598(8) no .
N2 C9 3.070(10) no .
C11 C12 2.922(12) no 2_655
C12 C12 3.478(13) no 2_655
O1 O1 3.101(5) no 2_654
Ni1 H3B 3.0379 no 3_655
Ni1 H5A 3.5920 no .
Ni1 H5B 3.2490 no .
Ni1 H6B 3.0299 no .
Ni1 H7A 3.1416 no .
Ni1 H9B 3.4048 no .
S1 H2A 2.9743 no .
S1 H2C 2.7956 no .
S1 H3A 2.8960 no .
S1 H3B 2.8939 no .
S1 H3B 3.5225 no 3_655
S1 H12A 2.8202 no .
S2 H2 3.2110 no .
S2 H5A 3.0649 no 4_555
S2 H7A 2.9972 no .
S2 H7B 3.5935 no .
S2 H9B 2.9073 no .
S2 H9C 2.9599 no .
S2 H10A 2.9443 no .
S2 H10C 2.8409 no .
Na1 H3B 3.1050 no 4_555
Na1 H3C 2.6917 no 4_555
Na1 H5A 3.3218 no 3_655
Na1 H9B 3.4583 no 2_655
Na1 H11B 3.3878 no .
Na1 H11B 3.3814 no 2_655
O1 H2B 2.7726 no .
O1 H2C 3.5179 no .
O1 H3B 3.0975 no .
O1 H3C 2.6308 no .
O1 H5A 2.6092 no .
O1 H5B 2.9621 no .
O1 H9C 3.3864 no 4_554
O1 H11B 3.1018 no 3_655
O2 H11A 1.9728 no 2_655
O2 H11B 1.9727 no 2_655
O2 H12A 2.7005 no .
O2 H12A 2.7005 no 2_655
O2 H12B 2.8256 no .
O2 H12B 2.8256 no 2_655
O2 H12C 3.3297 no .
O2 H12C 3.3297 no 2_655
N1 H2 2.8659 no .
N1 H2B 3.5453 no .
N1 H2C 3.1793 no .
N1 H3B 2.8245 no 3_655
N1 H6A 3.2407 no .
N1 H6B 2.7257 no .
N1 H9C 2.9259 no 4_554
N2 H5A 3.2404 no .
N2 H5B 2.7405 no .
N2 H9A 3.4157 no .
N2 H9B 2.7835 no .
C2 H3A 2.6703 no .
C2 H3B 3.3454 no .
C2 H3C 2.6914 no .
C2 H9B 3.4313 no 4_554
C2 H9C 3.5117 no 4_554
C3 H2 3.5023 no 3_655
C3 H2A 2.5855 no .
C3 H2B 2.7717 no .
C3 H2C 3.3416 no .
C3 H5B 3.4113 no 3_655
C4 H2A 3.3102 no .
C4 H2B 2.5711 no .
C4 H2C 2.7444 no .
C4 H3A 3.3595 no .
C4 H3B 2.7297 no .
C4 H3B 3.0931 no 3_655
C4 H3C 2.7005 no .
C4 H5A 2.5941 no .
C4 H5B 2.7841 no .
C4 H9C 3.1291 no 4_554
C5 H2 2.5505 no .
C5 H3B 3.2967 no 3_655
C5 H9C 2.9801 no 4_554
C5 H10C 3.5009 no 4_554
C5 H11B 2.9205 no 3_655
C6 H7A 2.6860 no .
C6 H7B 2.7536 no .
C6 H9C 3.3589 no 4_554
C6 H10C 3.1469 no 4_554
C7 H6A 2.7603 no .
C7 H6B 2.7061 no .
C7 H9A 2.6600 no .
C7 H9B 2.6912 no .
C7 H9C 3.3241 no .
C7 H10A 2.6500 no .
C7 H10B 2.7094 no .
C7 H10C 3.3121 no .
C8 H2 2.6141 no .
C8 H5A 3.5261 no 4_555
C9 H2 2.7320 no .
C9 H2B 3.4907 no 4_555
C9 H2C 3.3274 no 4_555
C9 H5A 3.2637 no 4_555
C9 H7A 3.3294 no .
C9 H7B 2.5531 no .
C9 H10A 3.2975 no .
C9 H10B 2.5522 no .
C9 H10C 2.6342 no .
C10 H6B 3.3074 no 4_555
C10 H7A 2.5875 no .
C10 H7B 2.7639 no .
C10 H9A 2.6399 no .
C10 H9B 3.2840 no .
C10 H9C 2.5838 no .
C11 H5B 3.1960 no 3_655
C11 H11A 2.5655 no 2_655
C11 H11B 3.1872 no 2_655
C11 H12A 3.1354 no 2_655
C11 H12B 2.7214 no 2_655
C12 H11A 2.5933 no 2_655
C12 H12B 3.0081 no 2_655
H2 H3A 3.4021 no 3_655
H2 H3B 3.1422 no 3_655
H2 H3C 3.3867 no 3_655
H2 H5A 3.4801 no .
H2 H5B 2.5404 no .
H2 H6A 2.1476 no .
H2 H6B 2.7041 no .
H2 H7A 2.7111 no .
H2 H7B 2.1540 no .
H2 H9A 3.0276 no .
H2 H9B 2.2219 no .
H2A H3A 2.3872 no .
H2A H3B 3.4977 no .
H2A H3C 2.8357 no .
H2B H3A 3.0784 no .
H2B H3C 2.6088 no .
H2B H9B 2.8743 no 4_554
H2B H9C 3.3250 no 4_554
H2C H3A 3.5158 no .
H2C H9A 3.3225 no 4_554
H2C H9B 3.1167 no 4_554
H2C H9C 2.9917 no 4_554
H3A H5B 3.0971 no 3_655
H3A H12A 3.5878 no .
H3B H3B 3.2069 no 3_655
H3B H5B 2.8313 no 3_655
H3C H9B 2.9955 no 3_655
H5A H6A 2.5029 no .
H5A H6B 2.3222 no .
H5A H9B 3.5887 no 4_554
H5A H9C 2.4626 no 4_554
H5A H10C 2.9306 no 4_554
H5A H11B 2.8155 no 3_655
H5B H6A 2.3259 no .
H5B H6B 2.8824 no .
H5B H11A 3.5255 no 3_655
H5B H11B 2.2136 no 3_655
H6A H7A 3.0357 no .
H6A H7B 2.6587 no .
H6A H10C 3.2772 no 4_554
H6B H7A 2.5252 no .
H6B H7B 3.0585 no .
H6B H9C 2.7911 no 4_554
H6B H10B 3.4849 no 4_554
H6B H10C 2.4216 no 4_554
H7A H9A 3.4925 no .
H7A H10A 2.3810 no .
H7A H10B 2.8775 no .
H7A H10C 3.4852 no .
H7B H9A 2.3541 no .
H7B H9B 2.8131 no .
H7B H9C 3.4630 no .
H7B H10A 3.0576 no .
H7B H10B 2.6340 no .
H9A H10A 3.5198 no .
H9A H10B 2.3828 no .
H9A H10C 2.9771 no .
H9B H10B 3.4720 no .
H9B H10C 3.5087 no .
H9C H10A 3.5134 no .
H9C H10B 2.7761 no .
H9C H10C 2.4101 no .
H11A H11A 2.9456 no 2_655
H11A H11B 3.4428 no 2_655
H11A H12A 2.8440 no .
H11A H12A 2.6380 no 2_655
H11A H12B 2.3025 no .
H11A H12B 2.2466 no 2_655
H11A H12C 2.3865 no .
H11A H12C 3.5540 no 2_655
H11B H12A 2.4141 no .
H11B H12B 2.8399 no .
H11B H12C 2.2788 no .
H12B H12B 2.4222 no 2_655
H12B H12C 3.5996 no 2_655
Ni1 H9A 3.4029 no 6_655
S1 H7B 3.1034 no 6_655
S1 H9A 3.1544 no 6_655
S1 H10B 3.2637 no 6_655
S2 H2 3.2212 no 6_655
S2 H6A 2.9157 no 6_655
S2 H7B 2.8678 no 6_655
S2 H9A 3.5542 no 6_655
O1 H3C 3.3703 no 2_654
C2 H3C 3.5967 no 2_654
C2 H10B 3.3931 no 6_655
C2 H12B 3.5583 no 3_665
C2 H12C 3.5259 no 3_665
C3 H2B 3.4816 no 2_654
C5 H6A 3.2261 no 7_645
C6 H5A 3.5504 no 7_645
C6 H6A 3.4801 no 7_645
C6 H11A 3.4315 no 5_545
C7 H11A 3.3418 no 5_545
C7 H12A 3.2889 no 6_645
C10 H5B 3.5036 no 6_655
C10 H12A 3.3861 no 6_645
C10 H12C 2.9291 no 8_555
C12 H2A 3.0387 no 3_665
C12 H7A 3.3871 no 6_655
C12 H10A 3.5951 no 6_655
C12 H10B 3.5732 no 6_655
C12 H10B 3.4509 no 8_454
H2 S2 3.2212 no 6_645
H2 H10A 3.4374 no 6_645
H2A C12 3.0387 no 3_665
H2A H10B 2.9065 no 6_655
H2A H12B 2.6389 no 3_665
H2A H12C 2.5754 no 3_665
H2B C3 3.4816 no 2_654
H2B H2B 3.1736 no 2_654
H2B H3A 3.5976 no 2_654
H2B H3C 2.6191 no 2_654
H2C H9A 2.8610 no 6_655
H2C H9C 3.5406 no 6_655
H2C H10B 3.0896 no 6_655
H3A H2B 3.5976 no 2_654
H3A H10A 2.7160 no 8_454
H3A H12B 3.5069 no 3_665
H3C O1 3.3703 no 2_654
H3C C2 3.5967 no 2_654
H3C H2B 2.6191 no 2_654
H5A C6 3.5504 no 7_645
H5A H6A 2.6273 no 7_645
H5B C10 3.5036 no 6_645
H5B H6A 3.2597 no 7_645
H5B H10A 3.1732 no 6_645
H5B H10C 2.9234 no 6_645
H6A S2 2.9157 no 6_645
H6A C5 3.2261 no 7_645
H6A C6 3.4801 no 7_645
H6A H5A 2.6273 no 7_645
H6A H5B 3.2597 no 7_645
H6A H6A 3.0422 no 7_645
H6A H10C 3.0404 no 6_645
H6A H11A 3.1860 no 5_545
H6A H11B 3.4020 no 5_545
H6B H11A 2.9160 no 5_545
H6B H11B 3.4665 no 5_545
H7A C12 3.3871 no 6_645
H7A H11A 2.7799 no 5_545
H7A H12A 2.9264 no 6_645
H7A H12B 2.9391 no 6_645
H7B S1 3.1034 no 6_645
H7B S2 2.8678 no 6_645
H7B H11A 3.0892 no 5_545
H7B H12A 2.8116 no 6_645
H7B H12B 3.5788 no 6_645
H9A Ni1 3.4029 no 6_645
H9A S1 3.1544 no 6_645
H9A S2 3.5542 no 6_645
H9A H2C 2.8610 no 6_645
H9C H2C 3.5406 no 6_645
H10A C12 3.5951 no 6_645
H10A H2 3.4374 no 6_655
H10A H3A 2.7160 no 8_555
H10A H5B 3.1732 no 6_655
H10A H12A 3.1792 no 6_645
H10A H12B 3.3545 no 6_645
H10A H12C 2.9193 no 8_555
H10B S1 3.2637 no 6_645
H10B C2 3.3931 no 6_645
H10B C12 3.5732 no 6_645
H10B C12 3.4509 no 8_555
H10B H2A 2.9065 no 6_645
H10B H2C 3.0896 no 6_645
H10B H12A 2.8320 no 6_645
H10B H12C 2.4847 no 8_555
H10C H5B 2.9234 no 6_655
H10C H6A 3.0404 no 6_655
H10C H11A 3.5048 no 8_555
H10C H11B 3.1692 no 8_555
H10C H12C 2.9012 no 8_555
H11A C6 3.4315 no 5_455
H11A C7 3.3418 no 5_455
H11A H6A 3.1860 no 5_455
H11A H6B 2.9160 no 5_455
H11A H7A 2.7799 no 5_455
H11A H7B 3.0892 no 5_455
H11A H10C 3.5048 no 8_454
H11B H6A 3.4020 no 5_455
H11B H6B 3.4665 no 5_455
H11B H10C 3.1692 no 8_454
H12A C7 3.2889 no 6_655
H12A C10 3.3861 no 6_655
H12A H7A 2.9264 no 6_655
H12A H7B 2.8116 no 6_655
H12A H10A 3.1792 no 6_655
H12A H10B 2.8320 no 6_655
H12B C2 3.5583 no 3_665
H12B H2A 2.6389 no 3_665
H12B H3A 3.5069 no 3_665
H12B H7A 2.9391 no 6_655
H12B H7B 3.5788 no 6_655
H12B H10A 3.3545 no 6_655
H12C C2 3.5259 no 3_665
H12C C10 2.9291 no 8_454
H12C H2A 2.5754 no 3_665
H12C H10A 2.9193 no 8_454
H12C H10B 2.4847 no 8_454
H12C H10C 2.9012 no 8_454
H12C H12C 3.4731 no 3_665

loop_
_geom_torsion_atom_site_label_1
_geom_torsion_atom_site_label_2
_geom_torsion_atom_site_label_3
_geom_torsion_atom_site_label_4
_geom_torsion
_geom_torsion_publ_flag
_geom_torsion_site_symmetry_1
_geom_torsion_site_symmetry_3
_geom_torsion_site_symmetry_4
S1 Ni1 S2 Na1 56.06(7) no . . 2_655
S1 Ni1 S2 C8 173.44(9) no . . .
S2 Ni1 S1 Na1 -55.66(7) no . . 2_655
S2 Ni1 S1 C1 173.99(9) no . . .
S1 Ni1 N1 C4 -3.9(5) no . . .
S1 Ni1 N1 C5 -174.5(4) no . . .
N1 Ni1 S1 Na1 124.51(18) no . . 2_655
N1 Ni1 S1 C1 -5.83(19) no . . .
S2 Ni1 N2 C6 -156.8(3) no . . .
S2 Ni1 N2 C7 -20.0(4) no . . .
N2 Ni1 S2 Na1 -121.09(17) no . . 2_655
N2 Ni1 S2 C8 -3.71(18) no . . .
N1 Ni1 N2 C6 22.8(3) no . . .
N1 Ni1 N2 C7 159.6(4) no . . .
N2 Ni1 N1 C4 173.2(5) no . . .
N2 Ni1 N1 C5 2.6(4) no . . .
Ni1 S1 Na1 S2 41.66(5) no . 2_655 .
Ni1 S1 Na1 Na1 -165.26(12) no . 2_655 .
Ni1 S1 Na1 O1 -121.23(10) no . 2_655 3_655
Ni1 S1 Na1 O2 155.10(7) no . 2_655 .
Ni1 S1 C1 C2 -106.0(4) no . . .
Ni1 S1 C1 C3 135.7(3) no . . .
Ni1 S1 C1 C4 13.7(5) no . . .
Na1 S1 C1 C2 174.88(19) no 2_655 . .
Na1 S1 C1 C3 56.6(5) no 2_655 . .
Na1 S1 C1 C4 -65.4(5) no 2_655 . .
C1 S1 Na1 S2 131.3(3) no . 2_655 .
C1 S1 Na1 Na1 -75.6(4) no . 2_655 .
C1 S1 Na1 O1 -31.6(4) no . 2_655 3_655
C1 S1 Na1 O2 -115.2(3) no . 2_655 .
Ni1 S2 Na1 S1 -41.08(5) no . 2_655 .
Ni1 S2 Na1 Na1 175.91(18) no . 2_655 .
Ni1 S2 Na1 O1 144.34(10) no . 2_655 4_555
Ni1 S2 Na1 O2 -126.17(9) no . 2_655 .
Ni1 S2 C8 C7 25.8(4) no . . .
Ni1 S2 C8 C9 -93.4(3) no . . .
Ni1 S2 C8 C10 150.2(4) no . . .
Na1 S2 C8 C7 104.2(4) no 2_655 . .
Na1 S2 C8 C9 -15.0(4) no 2_655 . .
Na1 S2 C8 C10 -131.4(4) no 2_655 . .
C8 S2 Na1 S1 -132.9(3) no . 2_655 .
C8 S2 Na1 Na1 84.1(3) no . 2_655 .
C8 S2 Na1 O1 52.5(3) no . 2_655 4_555
C8 S2 Na1 O2 142.0(3) no . 2_655 .
S1 Na1 Na1 S1 -104.22(14) no 2_655 2_655 .
S1 Na1 Na1 S2 22.8(3) no 2_655 2_655 .
S1 Na1 Na1 O1 64.50(13) no 2_655 2_655 4_555
S1 Na1 Na1 O1 -168.73(15) no 2_655 2_655 3_655
S1 Na1 Na1 O2 -52.11(12) no 2_655 2_655 .
S1 Na1 O1 Na1 -139.87(11) no 2_655 4_555 2_655
S1 Na1 O1 C4 42.2(4) no 2_655 4_555 4_555
S1 Na1 O2 Na1 146.94(7) no 2_655 . 2_655
S1 Na1 O2 C11 -100.2(3) no 2_655 . .
S1 Na1 O2 C11 34.6(3) no 2_655 . 2_655
S2 Na1 Na1 S1 22.8(3) no 2_655 2_655 .
S2 Na1 Na1 S2 149.73(16) no 2_655 2_655 .
S2 Na1 Na1 O1 -168.5(2) no 2_655 2_655 4_555
S2 Na1 Na1 O1 -41.75(18) no 2_655 2_655 3_655
S2 Na1 Na1 O2 74.86(19) no 2_655 2_655 .
S2 Na1 O1 Na1 159.04(10) no 2_655 3_655 2_655
S2 Na1 O1 C4 -24.3(6) no 2_655 3_655 3_655
S2 Na1 O2 Na1 -146.96(9) no 2_655 . 2_655
S2 Na1 O2 C11 -34.1(3) no 2_655 . .
S2 Na1 O2 C11 100.7(3) no 2_655 . 2_655
Na1 Na1 O1 Na1 0.00(6) no 2_655 3_655 2_655
Na1 Na1 O1 C4 176.7(6) no 2_655 3_655 3_655
O1 Na1 Na1 S1 64.50(17) no 3_655 2_655 .
O1 Na1 Na1 S2 -168.5(3) no 3_655 2_655 .
O1 Na1 Na1 O1 -126.77(16) no 3_655 2_655 4_555
O1 Na1 Na1 O1 0.00(13) no 3_655 2_655 3_655
O1 Na1 Na1 O2 116.62(15) no 3_655 2_655 .
Na1 Na1 O1 Na1 0.00(6) no 2_655 4_555 2_655
Na1 Na1 O1 C4 -177.9(4) no 2_655 4_555 4_555
O1 Na1 Na1 S1 -168.73(19) no 4_555 2_655 .
O1 Na1 Na1 S2 -41.8(2) no 4_555 2_655 .
O1 Na1 Na1 O1 0.00(13) no 4_555 2_655 4_555
O1 Na1 Na1 O1 126.77(16) no 4_555 2_655 3_655
O1 Na1 Na1 O2 -116.62(15) no 4_555 2_655 .
Na1 Na1 O2 Na1 0.00(5) no 2_655 . 2_655
Na1 Na1 O2 C11 112.8(3) no 2_655 . .
Na1 Na1 O2 C11 -112.4(3) no 2_655 . 2_655
O2 Na1 Na1 S1 -52.11(12) no . 2_655 .
O2 Na1 Na1 S2 74.86(18) no . 2_655 .
O2 Na1 Na1 O1 116.62(8) no . 2_655 4_555
O2 Na1 Na1 O1 -116.62(8) no . 2_655 3_655
O2 Na1 Na1 O2 0.0 no . 2_655 .
O1 Na1 O1 Na1 37.62(14) no 3_655 4_555 2_655
O1 Na1 O1 C4 -140.3(3) no 3_655 4_555 4_555
O1 Na1 O1 Na1 -36.70(14) no 4_555 3_655 2_655
O1 Na1 O1 C4 140.0(6) no 4_555 3_655 3_655
O1 Na1 O2 Na1 -43.02(11) no 3_655 . 2_655
O1 Na1 O2 C11 69.8(3) no 3_655 . .
O1 Na1 O2 C11 -155.4(3) no 3_655 . 2_655
O2 Na1 O1 Na1 46.42(12) no . 3_655 2_655
O2 Na1 O1 C4 -136.9(6) no . 3_655 3_655
O1 Na1 O2 Na1 42.01(12) no 4_555 . 2_655
O1 Na1 O2 C11 154.8(3) no 4_555 . .
O1 Na1 O2 C11 -70.4(3) no 4_555 . 2_655
O2 Na1 O1 Na1 -46.54(12) no . 4_555 2_655
O2 Na1 O1 C4 135.5(3) no . 4_555 4_555
Na1 O1 C4 N1 -66.2(11) no 3_655 . .
Na1 O1 C4 C1 110.8(8) no 3_655 . .
Na1 O1 C4 N1 118.0(7) no 4_554 . .
Na1 O1 C4 C1 -65.1(8) no 4_554 . .
Na1 O2 C11 C12 -165.3(5) no . . .
Na1 O2 C11 C12 -81.3(7) no . 2_655 2_655
Na1 O2 C11 C12 -81.3(7) no 2_655 . .
Na1 O2 C11 C12 -165.3(5) no 2_655 2_655 2_655
C11 O2 C11 C12 56.6(9) no . 2_655 2_655
C11 O2 C11 C12 56.6(9) no 2_655 . .
Ni1 N1 C4 O1 -168.2(5) no . . .
Ni1 N1 C4 C1 14.6(9) no . . .
Ni1 N1 C5 C6 -25.3(6) no . . .
C4 N1 C5 C6 163.7(6) no . . .
C5 N1 C4 O1 1.7(11) no . . .
C5 N1 C4 C1 -175.4(6) no . . .
Ni1 N2 C6 C5 -41.7(6) no . . .
Ni1 N2 C7 C8 43.1(7) no . . .
C6 N2 C7 C8 174.7(5) no . . .
C7 N2 C6 C5 -175.8(5) no . . .
S1 C1 C4 O1 164.5(5) no . . .
S1 C1 C4 N1 -18.3(8) no . . .
C2 C1 C4 O1 -75.5(8) no . . .
C2 C1 C4 N1 101.7(6) no . . .
C3 C1 C4 O1 43.7(9) no . . .
C3 C1 C4 N1 -139.0(6) no . . .
N1 C5 C6 N2 43.2(7) no . . .
N2 C7 C8 S2 -44.4(7) no . . .
N2 C7 C8 C9 75.3(6) no . . .
N2 C7 C8 C10 -167.6(5) no . . .
